data_1519960
loop_
_publ_author_name
'Callear, Samantha K.'
'Hursthouse, Michael B.'

_publ_section_title
;
 Hexamethyleneiminium adipate
;
_journal_name_full 'Crystal Structure Report Archive'
_journal_page_first 556
_journal_year 2008
_chemical_formula_sum 'C12 H23 N O4'
_chemical_formula_weight 245.31
_chemical_name_systematic
;
adipic acid & hexamethyleneimine
;
_space_group_IT_number 9
_symmetry_cell_setting monoclinic
_symmetry_space_group_name_Hall 'C -2yc'
_symmetry_space_group_name_H-M 'C 1 c 1'
_atom_sites_solution_hydrogens geom
_atom_sites_solution_primary direct
_atom_sites_solution_secondary difmap
_cell_angle_alpha 90.00
_cell_angle_beta 115.478(7)
_cell_angle_gamma 90.00
_cell_formula_units_Z 4
_cell_length_a 13.8261(10)
_cell_length_b 11.0607(10)
_cell_length_c 9.6798(9)
_cell_measurement_reflns_used 2755
_cell_measurement_temperature 120(2)
_cell_measurement_theta_max 27.48
_cell_measurement_theta_min 2.91
_cell_volume 1336.3(2)
_computing_cell_refinement 'DENZO (Otwinowski & Minor, 1997) & COLLECT (Hooft, R.W.W., 1998)'
_computing_data_collection 'COLLECT (Hooft, R.W.W., 1998)'
_computing_data_reduction 'DENZO (Otwinowski & Minor, 1997) & COLLECT (Hooft, R.W.W., 1998)'
_computing_structure_refinement 'SHELXL-97 (Sheldrick, 1997)'
_diffrn_ambient_temperature 120(2)
_diffrn_detector_area_resol_mean 9.091
_diffrn_measured_fraction_theta_full 0.999
_diffrn_measured_fraction_theta_max 0.999
_diffrn_measurement_device_type 'Bruker-Nonius 95mm CCD camera on \k-goniostat'
_diffrn_measurement_method '\f & \w scans'
_diffrn_radiation_monochromator '10cm confocal mirrors'
_diffrn_radiation_source 'Bruker-Nonius FR591 rotating anode'
_diffrn_radiation_type MoK\a
_diffrn_radiation_wavelength 0.71073
_diffrn_reflns_av_R_equivalents 0.0670
_diffrn_reflns_av_sigmaI/netI 0.0398
_diffrn_reflns_limit_h_max 17
_diffrn_reflns_limit_h_min -17
_diffrn_reflns_limit_k_max 14
_diffrn_reflns_limit_k_min -14
_diffrn_reflns_limit_l_max 12
_diffrn_reflns_limit_l_min -12
_diffrn_reflns_number 10127
_diffrn_reflns_theta_full 27.48
_diffrn_reflns_theta_max 27.48
_diffrn_reflns_theta_min 3.26
_exptl_absorpt_coefficient_mu 0.090
_exptl_absorpt_correction_T_max 0.9982
_exptl_absorpt_correction_T_min 0.9892
_exptl_absorpt_correction_type multi-scan
_exptl_absorpt_process_details 'SADABS V2.10 (Sheldrick, G.M., 2003)'
_exptl_crystal_colour colourless
_exptl_crystal_density_diffrn 1.219
_exptl_crystal_density_method 'not measured'
_exptl_crystal_description fragment
_exptl_crystal_F_000 536
_exptl_crystal_size_max 0.12
_exptl_crystal_size_mid 0.06
_exptl_crystal_size_min 0.02
_refine_diff_density_max 0.158
_refine_diff_density_min -0.200
_refine_diff_density_rms 0.044
_refine_ls_abs_structure_details 'Flack H D (1983), Acta Cryst. A39, 876-881'
_refine_ls_abs_structure_Flack 10(10)
_refine_ls_extinction_method none
_refine_ls_goodness_of_fit_ref 1.108
_refine_ls_hydrogen_treatment constr
_refine_ls_matrix_type full
_refine_ls_number_parameters 158
_refine_ls_number_reflns 1536
_refine_ls_number_restraints 2
_refine_ls_restrained_S_all 1.107
_refine_ls_R_factor_all 0.0541
_refine_ls_R_factor_gt 0.0438
_refine_ls_shift/su_max 0.000
_refine_ls_shift/su_mean 0.000
_refine_ls_structure_factor_coef Fsqd
_refine_ls_weighting_details 'calc w=1/[\s^2^(Fo^2^)+(0.0302P)^2^+1.0785P] where P=(Fo^2^+2Fc^2^)/3'
_refine_ls_weighting_scheme calc
_refine_ls_wR_factor_gt 0.0932
_refine_ls_wR_factor_ref 0.0993
_reflns_number_gt 1348
_reflns_number_total 1536
_reflns_threshold_expression >2sigma(I)
_cod_data_source_file eCrystal-556.cif
_cod_data_source_block 07skc0010cc
_cod_depositor_comments
;
Citation :
Callear, Samantha K. and Hursthouse, Michael B. (2008) 
University of Southampton, Crystal Structure Report Archive. 
(doi:10.5258/ecrystals/556)

More at:
http://ecrystals.chem.soton.ac.uk/556/
;
_cod_original_sg_symbol_H-M Cc
_cod_database_code 1519960

loop_
_symmetry_equiv_pos_as_xyz
'x, y, z'
'x, -y, z+1/2'
'x+1/2, y+1/2, z'
'x+1/2, -y+1/2, z+1/2'

loop_
_atom_site_label
_atom_site_type_symbol
_atom_site_fract_x
_atom_site_fract_y
_atom_site_fract_z
_atom_site_U_iso_or_equiv
_atom_site_adp_type
_atom_site_occupancy
_atom_site_symmetry_multiplicity
_atom_site_calc_flag
_atom_site_refinement_flags
_atom_site_disorder_assembly
_atom_site_disorder_group
C1 C 0.1345(2) 0.8542(3) 0.0512(3) 0.0243(6) Uani 1 1 d . . .
C2 C 0.2101(3) 0.8470(3) 0.2178(3) 0.0269(6) Uani 1 1 d . . .
H2A H 0.1766 0.8871 0.2778 0.032 Uiso 1 1 calc R . .
H2B H 0.2761 0.8923 0.2352 0.032 Uiso 1 1 calc R . .
C3 C 0.2409(2) 0.7183(3) 0.2776(3) 0.0233(6) Uani 1 1 d . . .
H3A H 0.2715 0.6761 0.2151 0.028 Uiso 1 1 calc R . .
H3B H 0.1760 0.6738 0.2669 0.028 Uiso 1 1 calc R . .
C4 C 0.3226(2) 0.7174(3) 0.4452(3) 0.0250(6) Uani 1 1 d . . .
H4A H 0.3864 0.7644 0.4558 0.030 Uiso 1 1 calc R . .
H4B H 0.2911 0.7577 0.5075 0.030 Uiso 1 1 calc R . .
C5 C 0.3574(2) 0.5909(3) 0.5065(3) 0.0235(6) Uani 1 1 d . . .
H5A H 0.2928 0.5425 0.4883 0.028 Uiso 1 1 calc R . .
H5B H 0.3931 0.5529 0.4481 0.028 Uiso 1 1 calc R . .
C6 C 0.4325(2) 0.5857(2) 0.6750(3) 0.0211(6) Uani 1 1 d . . .
O1A O 0.11315(18) 0.96739(17) 0.0026(2) 0.0334(6) Uani 1 1 d . . .
H1 H 0.0681 0.9679 -0.0895 0.050(12) Uiso 1 1 calc R . .
O1B O 0.09722(19) 0.76757(19) -0.0307(2) 0.0374(6) Uani 1 1 d . . .
O6A O 0.47976(18) 0.48500(19) 0.7245(2) 0.0317(5) Uani 1 1 d . . .
O6B O 0.44357(19) 0.67504(19) 0.7574(2) 0.0364(6) Uani 1 1 d . . .
C22 C -0.0722(3) 1.2876(3) 0.0824(4) 0.0300(7) Uani 1 1 d . . .
H22A H -0.0413 1.3209 0.1876 0.036 Uiso 1 1 calc R . .
H22B H -0.1375 1.2418 0.0673 0.036 Uiso 1 1 calc R . .
C23 C -0.1028(2) 1.3910(3) -0.0308(4) 0.0304(7) Uani 1 1 d . . .
H23A H -0.1683 1.4295 -0.0339 0.036 Uiso 1 1 calc R . .
H23B H -0.1210 1.3571 -0.1338 0.036 Uiso 1 1 calc R . .
C24 C -0.0180(3) 1.4888(3) 0.0013(4) 0.0339(7) Uani 1 1 d . . .
H24A H -0.0448 1.5475 -0.0842 0.041 Uiso 1 1 calc R . .
H24B H -0.0090 1.5326 0.0953 0.041 Uiso 1 1 calc R . .
C25 C 0.0914(3) 1.4438(3) 0.0217(4) 0.0326(7) Uani 1 1 d . . .
H25A H 0.1367 1.5143 0.0255 0.039 Uiso 1 1 calc R . .
H25B H 0.0824 1.3945 -0.0685 0.039 Uiso 1 1 calc R . .
C26 C 0.1493(2) 1.3681(3) 0.1661(4) 0.0305(7) Uani 1 1 d . . .
H26A H 0.2274 1.3784 0.2011 0.037 Uiso 1 1 calc R . .
H26B H 0.1310 1.4006 0.2472 0.037 Uiso 1 1 calc R . .
C27 C 0.1241(2) 1.2341(3) 0.1493(3) 0.0272(6) Uani 1 1 d . . .
H27A H 0.1622 1.1968 0.0937 0.033 Uiso 1 1 calc R . .
H27B H 0.1531 1.1976 0.2526 0.033 Uiso 1 1 calc R . .
N21 N 0.00720(19) 1.2026(2) 0.0670(3) 0.0249(5) Uani 1 1 d . . .
H21A H -0.0096 1.1954 -0.0355 0.026(8) Uiso 1 1 calc R . .
H21B H -0.0023 1.1277 0.1006 0.052(12) Uiso 1 1 calc R . .

loop_
_atom_site_aniso_label
_atom_site_aniso_U_11
_atom_site_aniso_U_22
_atom_site_aniso_U_33
_atom_site_aniso_U_23
_atom_site_aniso_U_13
_atom_site_aniso_U_12
C1 0.0257(15) 0.0254(15) 0.0216(14) 0.0022(11) 0.0101(12) 0.0048(12)
C2 0.0280(15) 0.0245(15) 0.0218(14) 0.0024(11) 0.0047(12) 0.0022(12)
C3 0.0244(15) 0.0236(14) 0.0184(13) 0.0028(11) 0.0058(11) 0.0016(11)
C4 0.0265(15) 0.0220(14) 0.0208(13) 0.0032(11) 0.0047(11) 0.0047(12)
C5 0.0262(15) 0.0220(14) 0.0172(12) -0.0005(11) 0.0046(11) 0.0017(11)
C6 0.0228(14) 0.0207(14) 0.0205(13) 0.0021(11) 0.0100(11) 0.0015(11)
O1A 0.0419(14) 0.0214(11) 0.0218(11) 0.0022(8) -0.0005(10) 0.0056(9)
O1B 0.0492(15) 0.0251(11) 0.0218(11) 0.0016(9) -0.0001(10) 0.0013(10)
O6A 0.0427(13) 0.0232(11) 0.0186(10) 0.0026(8) 0.0032(9) 0.0117(9)
O6B 0.0504(14) 0.0255(11) 0.0210(11) -0.0008(9) 0.0038(10) 0.0104(10)
C22 0.0310(16) 0.0287(16) 0.0323(16) 0.0007(13) 0.0154(13) -0.0015(13)
C23 0.0278(16) 0.0279(16) 0.0339(16) 0.0025(13) 0.0117(13) 0.0057(12)
C24 0.0378(18) 0.0253(16) 0.0366(17) 0.0024(12) 0.0142(14) 0.0053(12)
C25 0.0345(17) 0.0229(15) 0.0407(17) 0.0018(13) 0.0165(14) -0.0015(12)
C26 0.0246(15) 0.0289(16) 0.0336(16) -0.0015(13) 0.0085(13) -0.0049(12)
C27 0.0247(15) 0.0266(15) 0.0278(15) 0.0028(12) 0.0088(12) 0.0037(12)
N21 0.0291(13) 0.0197(12) 0.0220(11) -0.0002(10) 0.0075(10) -0.0001(10)

loop_
_atom_type_symbol
_atom_type_description
_atom_type_scat_dispersion_real
_atom_type_scat_dispersion_imag
_atom_type_scat_source
C C 0.0033 0.0000 'International Tables Vol C Tables 4.2.6.8 and 6.1.1.4'
H H 0.0000 0.0000 'International Tables Vol C Tables 4.2.6.8 and 6.1.1.4'
N N 0.0061 0.0000 'International Tables Vol C Tables 4.2.6.8 and 6.1.1.4'
O O 0.0106 0.0000 'International Tables Vol C Tables 4.2.6.8 and 6.1.1.4'

loop_
_geom_angle_atom_site_label_1
_geom_angle_atom_site_label_2
_geom_angle_atom_site_label_3
_geom_angle
_geom_angle_site_symmetry_1
_geom_angle_site_symmetry_3
O1B C1 O1A 123.3(3) . .
O1B C1 C2 124.5(2) . .
O1A C1 C2 112.2(2) . .
C1 C2 C3 114.1(2) . .
C1 C2 H2A 108.7 . .
C3 C2 H2A 108.7 . .
C1 C2 H2B 108.7 . .
C3 C2 H2B 108.7 . .
H2A C2 H2B 107.6 . .
C2 C3 C4 111.6(2) . .
C2 C3 H3A 109.3 . .
C4 C3 H3A 109.3 . .
C2 C3 H3B 109.3 . .
C4 C3 H3B 109.3 . .
H3A C3 H3B 108.0 . .
C5 C4 C3 112.8(2) . .
C5 C4 H4A 109.0 . .
C3 C4 H4A 109.0 . .
C5 C4 H4B 109.0 . .
C3 C4 H4B 109.0 . .
H4A C4 H4B 107.8 . .
C6 C5 C4 114.4(2) . .
C6 C5 H5A 108.7 . .
C4 C5 H5A 108.7 . .
C6 C5 H5B 108.7 . .
C4 C5 H5B 108.7 . .
H5A C5 H5B 107.6 . .
O6B C6 O6A 123.6(3) . .
O6B C6 C5 120.1(2) . .
O6A C6 C5 116.3(2) . .
C1 O1A H1 109.5 . .
N21 C22 C23 112.9(3) . .
N21 C22 H22A 109.0 . .
C23 C22 H22A 109.0 . .
N21 C22 H22B 109.0 . .
C23 C22 H22B 109.0 . .
H22A C22 H22B 107.8 . .
C22 C23 C24 115.9(3) . .
C22 C23 H23A 108.3 . .
C24 C23 H23A 108.3 . .
C22 C23 H23B 108.3 . .
C24 C23 H23B 108.3 . .
H23A C23 H23B 107.4 . .
C25 C24 C23 115.3(3) . .
C25 C24 H24A 108.4 . .
C23 C24 H24A 108.4 . .
C25 C24 H24B 108.4 . .
C23 C24 H24B 108.4 . .
H24A C24 H24B 107.5 . .
C24 C25 C26 113.4(3) . .
C24 C25 H25A 108.9 . .
C26 C25 H25A 108.9 . .
C24 C25 H25B 108.9 . .
C26 C25 H25B 108.9 . .
H25A C25 H25B 107.7 . .
C27 C26 C25 115.6(3) . .
C27 C26 H26A 108.4 . .
C25 C26 H26A 108.4 . .
C27 C26 H26B 108.4 . .
C25 C26 H26B 108.4 . .
H26A C26 H26B 107.4 . .
N21 C27 C26 115.4(2) . .
N21 C27 H27A 108.4 . .
C26 C27 H27A 108.4 . .
N21 C27 H27B 108.4 . .
C26 C27 H27B 108.4 . .
H27A C27 H27B 107.5 . .
C22 N21 C27 117.9(2) . .
C22 N21 H21A 107.8 . .
C27 N21 H21A 107.8 . .
C22 N21 H21B 107.8 . .
C27 N21 H21B 107.8 . .
H21A N21 H21B 107.2 . .

loop_
_geom_bond_atom_site_label_1
_geom_bond_atom_site_label_2
_geom_bond_distance
_geom_bond_site_symmetry_2
C1 O1B 1.208(3) .
C1 O1A 1.325(3) .
C1 C2 1.500(4) .
C2 C3 1.526(4) .
C2 H2A 0.9900 .
C2 H2B 0.9900 .
C3 C4 1.527(3) .
C3 H3A 0.9900 .
C3 H3B 0.9900 .
C4 C5 1.515(4) .
C4 H4A 0.9900 .
C4 H4B 0.9900 .
C5 C6 1.511(4) .
C5 H5A 0.9900 .
C5 H5B 0.9900 .
C6 O6B 1.238(3) .
C6 O6A 1.276(3) .
O1A H1 0.8400 .
C22 N21 1.500(4) .
C22 C23 1.513(4) .
C22 H22A 0.9900 .
C22 H22B 0.9900 .
C23 C24 1.526(4) .
C23 H23A 0.9900 .
C23 H23B 0.9900 .
C24 C25 1.523(5) .
C24 H24A 0.9900 .
C24 H24B 0.9900 .
C25 C26 1.527(4) .
C25 H25A 0.9900 .
C25 H25B 0.9900 .
C26 C27 1.515(4) .
C26 H26A 0.9900 .
C26 H26B 0.9900 .
C27 N21 1.504(4) .
C27 H27A 0.9900 .
C27 H27B 0.9900 .
N21 H21A 0.9200 .
N21 H21B 0.9200 .

loop_
_geom_hbond_atom_site_label_D
_geom_hbond_atom_site_label_H
_geom_hbond_atom_site_label_A
_geom_hbond_distance_DH
_geom_hbond_distance_HA
_geom_hbond_distance_DA
_geom_hbond_angle_DHA
_geom_hbond_site_symmetry_A
O1A H1 O6A 0.84 1.70 2.533(3) 173.9 3_454
N21 H21A O6B 0.92 1.84 2.753(3) 174.1 3_454
N21 H21B O6A 0.92 1.82 2.697(3) 158.6 4_464
